data_1529299
loop_
_publ_author_name
'Cayuela, Angelina'
'Kennedy, Stuart R.'
'Soriano, M. Laura'
'Jones, Christopher D.'
'Valc\'arcel, Miguel'
'Steed, Jonathan W.'

_publ_section_title
;
 Fluorescent carbon dot--molecular salt hydrogels
;
_journal_issue 11
_journal_name_full 'Chem. Sci.'
_journal_page_first 6139
_journal_paper_doi 10.1039/C5SC01859E
_journal_volume 6
_journal_year 2015
_chemical_formula_moiety 'C28 H28 N4 O8, 2(C6 H16 N), C3 H7 O'
_chemical_formula_sum 'C43 H68 N6 O9'
_chemical_formula_weight 813.03
_chemical_name_systematic
;
 ?
;
_space_group_crystal_system monoclinic
_space_group_IT_number 4
_space_group_name_Hall 'P 2yb'
_space_group_name_H-M_alt 'P 1 21 1'
_symmetry_space_group_name_Hall 'P 2yb'
_symmetry_space_group_name_H-M 'P 1 21 1'
_atom_sites_solution_hydrogens geom
_audit_creation_date 2015-05-19
_audit_creation_method
;
Olex2 1.2
(compiled 2015.01.26 svn.r3150 for OlexSys, GUI svn.r4998)
;
_audit_update_record
;
2015-05-22 deposited with the CCDC.
2015-07-29 downloaded from the CCDC.
;
_cell_angle_alpha 90
_cell_angle_beta 102.128(2)
_cell_angle_gamma 90
_cell_formula_units_Z 2
_cell_length_a 8.3147(6)
_cell_length_b 19.2037(13)
_cell_length_c 14.1567(10)
_cell_measurement_reflns_used 9691
_cell_measurement_temperature 120(2)
_cell_measurement_theta_max 22.95
_cell_measurement_theta_min 2.51
_cell_volume 2210.0(3)
_computing_cell_refinement 'SAINT v8.34A (Bruker, 2013)'
_computing_data_reduction 'SAINT v8.34A (Bruker, 2013)'
_computing_molecular_graphics 'Olex2 (Dolomanov et al., 2009)'
_computing_publication_material 'Olex2 (Dolomanov et al., 2009)'
_computing_structure_refinement 'XL (Sheldrick, 2008)'
_diffrn_ambient_temperature 120.15
_diffrn_measured_fraction_theta_full 0.768
_diffrn_measured_fraction_theta_max 0.993
_diffrn_measurement_device_type 'Bruker APEX-II CCD'
_diffrn_measurement_method '\f and \w scans'
_diffrn_radiation_type MoK\a
_diffrn_radiation_wavelength 0.71073
_diffrn_reflns_av_R_equivalents 0.0783
_diffrn_reflns_av_unetI/netI 0.0815
_diffrn_reflns_laue_measured_fraction_full 0.768
_diffrn_reflns_laue_measured_fraction_max 0.993
_diffrn_reflns_limit_h_max 9
_diffrn_reflns_limit_h_min -9
_diffrn_reflns_limit_k_max 20
_diffrn_reflns_limit_k_min -21
_diffrn_reflns_limit_l_max 15
_diffrn_reflns_limit_l_min -15
_diffrn_reflns_number 18991
_diffrn_reflns_point_group_measured_fraction_full 0.761
_diffrn_reflns_point_group_measured_fraction_max 0.987
_diffrn_reflns_theta_full 25.242
_diffrn_reflns_theta_max 22.985
_diffrn_reflns_theta_min 2.121
_diffrn_standards_number 0
_exptl_absorpt_coefficient_mu 0.086
_exptl_absorpt_correction_T_max 0.7321
_exptl_absorpt_correction_T_min 0.5259
_exptl_absorpt_correction_type multi-scan
_exptl_absorpt_process_details
;
SADABS-2012/1 (Bruker,2012) was used for absorption correction.
wR2(int) was 0.1379 before and 0.1163 after correction.
The Ratio of minimum to maximum transmission is 0.7183.
The \l/2 correction factor is 0.0015.
;
_exptl_crystal_colour colourless
_exptl_crystal_density_diffrn 1.222
_exptl_crystal_description Block
_exptl_crystal_F_000 880
_exptl_crystal_recrystallization_method 'Re-crystallisation from solvent: propan-1-ol'
_exptl_crystal_size_max 0.254
_exptl_crystal_size_mid 0.225
_exptl_crystal_size_min 0.154
_refine_diff_density_max 0.305
_refine_diff_density_min -0.368
_refine_diff_density_rms 0.050
_refine_ls_abs_structure_details
;
 Flack x determined using 2190 quotients [(I+)-(I-)]/[(I+)+(I-)]
 (Parsons and Flack (2004), Acta Cryst. A60, s61).
;
_refine_ls_abs_structure_Flack 0.1(9)
_refine_ls_extinction_method none
_refine_ls_goodness_of_fit_ref 1.029
_refine_ls_hydrogen_treatment constr
_refine_ls_matrix_type full
_refine_ls_number_parameters 540
_refine_ls_number_reflns 6058
_refine_ls_number_restraints 7
_refine_ls_restrained_S_all 1.033
_refine_ls_R_factor_all 0.0695
_refine_ls_R_factor_gt 0.0572
_refine_ls_shift/su_max 0.000
_refine_ls_shift/su_mean 0.000
_refine_ls_structure_factor_coef Fsqd
_refine_ls_weighting_details
;
 w=1/[\s^2^(Fo^2^)+(0.0890P)^2^]
 where P=(Fo^2^+2Fc^2^)/3
;
_refine_ls_weighting_scheme calc
_refine_ls_wR_factor_gt 0.1404
_refine_ls_wR_factor_ref 0.1492
_reflns_Friedel_coverage 0.919
_reflns_friedel_fraction_full 0.753
_reflns_friedel_fraction_max 0.981
_reflns_number_gt 5189
_reflns_number_total 6058
_reflns_threshold_expression 'I > 2\s(I)'
_cod_data_source_file c5sc01859e2.cif
_cod_data_source_block a028a12
_cod_depositor_comments 'Adding full bibliography for 1529299.cif.'
_cod_database_code 1529299
_shelxl_version_number 2013-2
_shelx_space_group_comment
;
The symmetry employed for this shelxl refinement is uniquely defined
by the following loop, which should always be used as a source of
symmetry information in preference to the above space-group names.
They are only intended as comments.
;
_shelx_estimated_absorpt_t_max 0.987
_shelx_estimated_absorpt_t_min 0.979
_olex2_refinement_description
;
1. Fixed Uiso
 At 1.2 times of:
  All C(H) groups, All C(H,H) groups, All N(H) groups, All O(H) groups
 At 1.5 times of:
  All C(H,H,H) groups
2. Restrained distances
 C41-C42
 1.54 with sigma of 0.02
 C42-C43
 1.54 with sigma of 0.02
 C46-C45
 1.54 with sigma of 0.02
 C45-C44
 1.54 with sigma of 0.02
 C49-C48
 1.54 with sigma of 0.02
 C48-C47
 1.54 with sigma of 0.02
3. Others
 Fixed Sof: C41(0.5) H41A(0.5) H41B(0.5) C42(0.5) H42A(0.5) H42B(0.5) C43(0.5)
 H43A(0.5) H43B(0.5) H43C(0.5) C44(0.3) H44A(0.3) H44B(0.3) C45(0.3) H45A(0.3)
 H45B(0.3) C46(0.3) H46A(0.3) H46B(0.3) H46C(0.3) C47(0.2) H47A(0.2) H47B(0.2)
 C48(0.2) H48A(0.2) H48B(0.2) C49(0.2) H49A(0.2) H49B(0.2) H49C(0.2)
4.a Ternary CH refined with riding coordinates:
 N5(H5A), N6(H6A)
4.b Secondary CH2 refined with riding coordinates:
 C29(H29A,H29B), C31(H31A,H31B), C33(H33A,H33B), C35(H35A,H35B), C37(H37A,
 H37B), C39(H39A,H39B), C41(H41A,H41B), C42(H42A,H42B), C44(H44A,H44B),
 C45(H45A,H45B), C47(H47A,H47B), C48(H48A,H48B)
4.c Aromatic/amide H refined with riding coordinates:
 N1(H1A), N2(H2), N3(H3), N4(H4), C4(H4A), C5(H5), C7(H7), C13(H13), C14(H14),
 C15(H15), C17(H17), C23(H23), C24(H24), C27(H27)
4.d Tetrahedral OH refined with riding coordinates:
 O1(H1), O6(H6)
4.e Idealised Me refined as rotating group:
 C10(H10A,H10B,H10C), C11(H11A,H11B,H11C), C19(H19A,H19B,H19C), C20(H20A,H20B,
 H20C), C30(H30A,H30B,H30C), C32(H32A,H32B,H32C), C34(H34A,H34B,H34C), C36(H36A,
 H36B,H36C), C38(H38A,H38B,H38C), C40(H40A,H40B,H40C), C43(H43A,H43B,H43C),
 C46(H46A,H46B,H46C), C49(H49A,H49B,H49C)
;
_olex2_submission_special_instructions 'No special instructions were received'

loop_
_space_group_symop_operation_xyz
'x, y, z'
'-x, y+1/2, -z'

loop_
_atom_site_label
_atom_site_type_symbol
_atom_site_fract_x
_atom_site_fract_y
_atom_site_fract_z
_atom_site_U_iso_or_equiv
_atom_site_adp_type
_atom_site_occupancy
_atom_site_site_symmetry_order
_atom_site_calc_flag
_atom_site_refinement_flags_posn
_atom_site_refinement_flags_occupancy
_atom_site_disorder_assembly
_atom_site_disorder_group
O1 O 0.5675(5) 0.12569(19) 0.3858(3) 0.0459(11) Uani 1 1 d . . . .
H1 H 0.6470 0.1321 0.4325 0.055 Uiso 1 1 calc R . . .
N1 N 0.2702(5) 0.3757(2) 0.2459(3) 0.0295(11) Uani 1 1 d . . . .
H1A H 0.1821 0.3708 0.1996 0.035 Uiso 1 1 calc R . . .
C1 C 0.7087(6) 0.2540(3) 0.4765(4) 0.0304(13) Uani 1 1 d . . . .
O2 O 0.7806(5) 0.1975(2) 0.5052(3) 0.0445(11) Uani 1 1 d . . . .
N2 N 0.2441(5) 0.4918(2) 0.2092(3) 0.0311(11) Uani 1 1 d . . . .
H2 H 0.1798 0.4787 0.1545 0.037 Uiso 1 1 calc R . . .
C2 C 0.5593(6) 0.2505(3) 0.3963(4) 0.0294(12) Uani 1 1 d . . . .
O3 O 0.7562(4) 0.3119(2) 0.5131(2) 0.0339(9) Uani 1 1 d . . . .
N3 N 0.9005(5) 0.7491(2) 0.3633(3) 0.0303(11) Uani 1 1 d . . . .
H3 H 0.9880 0.7401 0.4087 0.036 Uiso 1 1 calc R . . .
C3 C 0.4997(7) 0.1880(3) 0.3544(4) 0.0325(13) Uani 1 1 d . . . .
O4 O 0.4251(5) 0.45684(19) 0.3439(3) 0.0364(9) Uani 1 1 d . . . .
N4 N 1.0837(5) 0.8032(2) 0.2899(3) 0.0297(11) Uani 1 1 d . . . .
H4 H 1.1596 0.7831 0.3342 0.036 Uiso 1 1 calc R . . .
C4 C 0.3605(7) 0.1891(3) 0.2791(4) 0.0390(15) Uani 1 1 d . . . .
H4A H 0.3171 0.1467 0.2500 0.047 Uiso 1 1 calc R . . .
O5 O 0.8125(4) 0.79729(19) 0.2148(2) 0.0310(9) Uani 1 1 d . . . .
N5 N 0.8956(6) 0.4253(3) 0.4510(3) 0.0371(12) Uani 1 1 d . . . .
H5A H 0.8181 0.3875 0.4608 0.045 Uiso 1 1 calc R . . .
C5 C 0.2864(7) 0.2506(3) 0.2472(4) 0.0336(13) Uani 1 1 d . . . .
H5 H 0.1910 0.2500 0.1966 0.040 Uiso 1 1 calc R . . .
O6 O 1.2879(5) 1.0110(2) 0.0670(3) 0.0466(11) Uani 1 1 d . . . .
H6 H 1.2364 1.0088 0.0093 0.056 Uiso 1 1 calc R . . .
N6 N 0.5896(5) 0.7672(2) 0.0445(3) 0.0318(11) Uani 1 1 d . . . .
H6A H 0.6744 0.7739 0.1053 0.038 Uiso 1 1 calc R . . .
C6 C 0.3477(6) 0.3146(3) 0.2873(4) 0.0274(12) Uani 1 1 d . . . .
O7 O 1.0835(5) 0.9661(2) -0.0757(3) 0.0403(10) Uani 1 1 d . . . .
C7 C 0.4823(6) 0.3134(3) 0.3630(3) 0.0261(12) Uani 1 1 d . . . .
H7 H 0.5235 0.3558 0.3931 0.031 Uiso 1 1 calc R . . .
O8 O 0.9558(5) 0.8653(2) -0.0684(3) 0.0406(10) Uani 1 1 d . . . .
C8 C 0.3209(6) 0.4426(3) 0.2720(4) 0.0280(13) Uani 1 1 d . . . .
O9 O 0.3864(7) 0.5732(3) -0.0858(4) 0.0811(16) Uiso 1 1 d . . . .
C9 C 0.2665(6) 0.5664(3) 0.2311(4) 0.0313(13) Uani 1 1 d . . . .
C10 C 0.1688(7) 0.6043(3) 0.1439(4) 0.0386(14) Uani 1 1 d . . . .
H10A H 0.2149 0.5938 0.0872 0.058 Uiso 1 1 calc GR . . .
H10B H 0.1743 0.6545 0.1560 0.058 Uiso 1 1 calc GR . . .
H10C H 0.0538 0.5890 0.1320 0.058 Uiso 1 1 calc GR . . .
C11 C 0.1985(7) 0.5847(3) 0.3203(4) 0.0371(14) Uani 1 1 d . . . .
H11A H 0.0880 0.5650 0.3135 0.056 Uiso 1 1 calc GR . . .
H11B H 0.1932 0.6354 0.3265 0.056 Uiso 1 1 calc GR . . .
H11C H 0.2708 0.5653 0.3780 0.056 Uiso 1 1 calc GR . . .
C12 C 0.4465(6) 0.5874(3) 0.2422(4) 0.0279(13) Uani 1 1 d . . . .
C13 C 0.5471(7) 0.5549(3) 0.1872(4) 0.0296(13) Uani 1 1 d . . . .
H13 H 0.5057 0.5173 0.1456 0.036 Uiso 1 1 calc R . . .
C14 C 0.7059(6) 0.5778(3) 0.1937(4) 0.0287(13) Uani 1 1 d . . . .
H14 H 0.7734 0.5554 0.1565 0.034 Uiso 1 1 calc R . . .
C15 C 0.7690(7) 0.6324(3) 0.2527(4) 0.0292(13) Uani 1 1 d . . . .
H15 H 0.8790 0.6472 0.2559 0.035 Uiso 1 1 calc R . . .
C16 C 0.6720(6) 0.6661(3) 0.3079(4) 0.0249(12) Uani 1 1 d . . . .
C17 C 0.5138(6) 0.6421(3) 0.3021(4) 0.0269(13) Uani 1 1 d . . . .
H17 H 0.4478 0.6640 0.3408 0.032 Uiso 1 1 calc R . . .
C18 C 0.7416(7) 0.7245(3) 0.3788(4) 0.0294(13) Uani 1 1 d . . . .
C19 C 0.6201(7) 0.7848(3) 0.3734(4) 0.0373(14) Uani 1 1 d . . . .
H19A H 0.6667 0.8205 0.4207 0.056 Uiso 1 1 calc GR . . .
H19B H 0.5167 0.7677 0.3875 0.056 Uiso 1 1 calc GR . . .
H19C H 0.5990 0.8050 0.3084 0.056 Uiso 1 1 calc GR . . .
C20 C 0.7781(7) 0.6939(3) 0.4821(4) 0.0376(14) Uani 1 1 d . . . .
H20A H 0.8674 0.6598 0.4884 0.056 Uiso 1 1 calc GR . . .
H20B H 0.6791 0.6711 0.4945 0.056 Uiso 1 1 calc GR . . .
H20C H 0.8109 0.7315 0.5291 0.056 Uiso 1 1 calc GR . . .
C21 C 0.9236(7) 0.7844(3) 0.2848(4) 0.0270(12) Uani 1 1 d . . . .
C22 C 1.1354(6) 0.8528(3) 0.2289(4) 0.0282(13) Uani 1 1 d . . . .
C23 C 1.2607(7) 0.8989(3) 0.2706(4) 0.0323(13) Uani 1 1 d . . . .
H23 H 1.3112 0.8941 0.3370 0.039 Uiso 1 1 calc R . . .
C24 C 1.3126(7) 0.9516(3) 0.2166(4) 0.0403(15) Uani 1 1 d . . . .
H24 H 1.3965 0.9831 0.2459 0.048 Uiso 1 1 calc R . . .
C25 C 1.2395(7) 0.9577(3) 0.1185(4) 0.0350(14) Uani 1 1 d . . . .
C26 C 1.1214(6) 0.9099(3) 0.0753(4) 0.0300(13) Uani 1 1 d . . . .
C27 C 1.0714(6) 0.8580(3) 0.1316(4) 0.0289(13) Uani 1 1 d . . . .
H27 H 0.9908 0.8253 0.1018 0.035 Uiso 1 1 calc R . . .
C28 C 1.0474(7) 0.9131(3) -0.0298(4) 0.0332(14) Uani 1 1 d . . . .
C29 C 0.7963(7) 0.4905(3) 0.4324(4) 0.0398(15) Uani 1 1 d . . . .
H29A H 0.7177 0.4862 0.3696 0.048 Uiso 1 1 calc R . . .
H29B H 0.8706 0.5300 0.4275 0.048 Uiso 1 1 calc R . . .
C30 C 0.7026(8) 0.5061(3) 0.5096(4) 0.0444(16) Uani 1 1 d . . . .
H30A H 0.6414 0.4646 0.5217 0.067 Uiso 1 1 calc GR . . .
H30B H 0.6255 0.5444 0.4884 0.067 Uiso 1 1 calc GR . . .
H30C H 0.7797 0.5195 0.5691 0.067 Uiso 1 1 calc GR . . .
C31 C 0.9663(8) 0.4042(4) 0.3653(5) 0.0492(17) Uani 1 1 d . . . .
H31A H 1.0195 0.4451 0.3423 0.059 Uiso 1 1 calc R . . .
H31B H 1.0520 0.3683 0.3861 0.059 Uiso 1 1 calc R . . .
C32 C 0.8390(9) 0.3759(4) 0.2837(5) 0.0579(19) Uani 1 1 d . . . .
H32A H 0.7809 0.3373 0.3070 0.087 Uiso 1 1 calc GR . . .
H32B H 0.8924 0.3592 0.2325 0.087 Uiso 1 1 calc GR . . .
H32C H 0.7604 0.4128 0.2581 0.087 Uiso 1 1 calc GR . . .
C33 C 1.0278(7) 0.4285(3) 0.5419(4) 0.0415(15) Uani 1 1 d . . . .
H33A H 1.0757 0.3814 0.5552 0.050 Uiso 1 1 calc R . . .
H33B H 0.9762 0.4413 0.5965 0.050 Uiso 1 1 calc R . . .
C34 C 1.1650(8) 0.4792(4) 0.5385(5) 0.0535(18) Uani 1 1 d . . . .
H34A H 1.2200 0.4660 0.4864 0.080 Uiso 1 1 calc GR . . .
H34B H 1.2445 0.4782 0.6003 0.080 Uiso 1 1 calc GR . . .
H34C H 1.1195 0.5262 0.5267 0.080 Uiso 1 1 calc GR . . .
C35 C 0.6072(8) 0.8274(3) -0.0202(4) 0.0401(15) Uani 1 1 d . . . .
H35A H 0.7156 0.8241 -0.0384 0.048 Uiso 1 1 calc R . . .
H35B H 0.5214 0.8235 -0.0801 0.048 Uiso 1 1 calc R . . .
C36 C 0.5933(10) 0.8966(4) 0.0236(6) 0.065(2) Uani 1 1 d . . . .
H36A H 0.4798 0.9038 0.0309 0.098 Uiso 1 1 calc GR . . .
H36B H 0.6230 0.9329 -0.0183 0.098 Uiso 1 1 calc GR . . .
H36C H 0.6677 0.8988 0.0872 0.098 Uiso 1 1 calc GR . . .
C37 C 0.4289(7) 0.7639(3) 0.0731(4) 0.0395(14) Uani 1 1 d . . . .
H37A H 0.4090 0.8088 0.1028 0.047 Uiso 1 1 calc R . . .
H37B H 0.4337 0.7272 0.1227 0.047 Uiso 1 1 calc R . . .
C38 C 0.2855(7) 0.7488(4) -0.0096(5) 0.0482(16) Uani 1 1 d . . . .
H38A H 0.2729 0.7871 -0.0563 0.072 Uiso 1 1 calc GR . . .
H38B H 0.1847 0.7441 0.0153 0.072 Uiso 1 1 calc GR . . .
H38C H 0.3061 0.7053 -0.0415 0.072 Uiso 1 1 calc GR . . .
C39 C 0.6302(7) 0.7001(3) 0.0012(4) 0.0407(15) Uani 1 1 d . . . .
H39A H 0.5729 0.6985 -0.0675 0.049 Uiso 1 1 calc R . . .
H39B H 0.5889 0.6609 0.0349 0.049 Uiso 1 1 calc R . . .
C40 C 0.8124(8) 0.6910(3) 0.0079(4) 0.0440(15) Uani 1 1 d . . . .
H40A H 0.8523 0.7275 -0.0299 0.066 Uiso 1 1 calc GR . . .
H40B H 0.8332 0.6453 -0.0178 0.066 Uiso 1 1 calc GR . . .
H40C H 0.8702 0.6944 0.0756 0.066 Uiso 1 1 calc GR . . .
C41 C 0.300(2) 0.5626(10) -0.1768(13) 0.064(5) Uiso 0.5 1 d D P A 1
H41A H 0.3086 0.5131 -0.1948 0.077 Uiso 0.5 1 calc R P A 1
H41B H 0.3460 0.5916 -0.2226 0.077 Uiso 0.5 1 calc R P A 1
C42 C 0.110(3) 0.5827(15) -0.1830(18) 0.100(8) Uiso 0.5 1 d D P A 1
H42A H 0.0317 0.5469 -0.2153 0.120 Uiso 0.5 1 calc R P A 1
H42B H 0.0851 0.5960 -0.1200 0.120 Uiso 0.5 1 calc R P A 1
C43 C 0.128(3) 0.6483(11) -0.2511(15) 0.095(6) Uiso 0.5 1 d D P A 1
H43A H 0.2246 0.6757 -0.2213 0.142 Uiso 0.5 1 calc GR P A 1
H43B H 0.0291 0.6774 -0.2589 0.142 Uiso 0.5 1 calc GR P A 1
H43C H 0.1406 0.6315 -0.3145 0.142 Uiso 0.5 1 calc GR P A 1
C44 C 0.247(5) 0.5427(15) -0.163(3) 0.066(9) Uiso 0.3 1 d D P A 2
H44A H 0.2900 0.5184 -0.2144 0.079 Uiso 0.3 1 calc R P A 2
H44B H 0.1778 0.5101 -0.1347 0.079 Uiso 0.3 1 calc R P A 2
C45 C 0.152(3) 0.6080(16) -0.202(2) 0.063(8) Uiso 0.3 1 d D P A 2
H45A H 0.1007 0.6282 -0.1510 0.075 Uiso 0.3 1 calc R P A 2
H45B H 0.2287 0.6428 -0.2189 0.075 Uiso 0.3 1 calc R P A 2
C46 C 0.026(4) 0.5931(19) -0.286(2) 0.083(9) Uiso 0.3 1 d D P A 2
H46A H 0.0732 0.5672 -0.3330 0.125 Uiso 0.3 1 calc GR P A 2
H46B H -0.0214 0.6369 -0.3150 0.125 Uiso 0.3 1 calc GR P A 2
H46C H -0.0611 0.5652 -0.2670 0.125 Uiso 0.3 1 calc GR P A 2
C47 C 0.191(7) 0.546(3) -0.132(5) 0.099(19) Uiso 0.2 1 d D P A 3
H47A H 0.1950 0.5159 -0.1884 0.118 Uiso 0.2 1 calc R P A 3
H47B H 0.1563 0.5164 -0.0830 0.118 Uiso 0.2 1 calc R P A 3
C48 C 0.059(7) 0.600(3) -0.164(3) 0.102(19) Uiso 0.2 1 d D P A 3
H48A H -0.0261 0.6019 -0.1247 0.122 Uiso 0.2 1 calc R P A 3
H48B H 0.0999 0.6469 -0.1757 0.122 Uiso 0.2 1 calc R P A 3
C49 C 0.013(5) 0.556(2) -0.253(3) 0.073(12) Uiso 0.2 1 d D P A 3
H49A H 0.0678 0.5739 -0.3030 0.109 Uiso 0.2 1 calc GR P A 3
H49B H -0.1060 0.5569 -0.2767 0.109 Uiso 0.2 1 calc GR P A 3
H49C H 0.0491 0.5078 -0.2373 0.109 Uiso 0.2 1 calc GR P A 3

loop_
_atom_site_aniso_label
_atom_site_aniso_U_11
_atom_site_aniso_U_22
_atom_site_aniso_U_33
_atom_site_aniso_U_23
_atom_site_aniso_U_13
_atom_site_aniso_U_12
O1 0.054(3) 0.031(2) 0.046(2) 0.000(2) -0.004(2) 0.002(2)
N1 0.027(3) 0.029(3) 0.028(3) -0.001(2) -0.005(2) -0.004(2)
C1 0.032(3) 0.026(3) 0.034(3) 0.010(3) 0.008(3) 0.001(3)
O2 0.046(3) 0.041(2) 0.042(2) 0.007(2) -0.004(2) 0.005(2)
N2 0.026(2) 0.031(3) 0.032(3) 0.000(2) -0.004(2) -0.003(2)
C2 0.027(3) 0.034(3) 0.027(3) 0.001(3) 0.006(2) -0.001(3)
O3 0.037(2) 0.032(2) 0.029(2) 0.0067(19) -0.0001(17) -0.0016(18)
N3 0.028(3) 0.037(3) 0.024(2) -0.001(2) 0.0007(19) -0.005(2)
C3 0.034(3) 0.029(3) 0.033(3) 0.005(3) 0.003(3) 0.007(3)
O4 0.036(2) 0.033(2) 0.033(2) -0.0038(19) -0.0097(19) -0.0032(18)
N4 0.025(3) 0.037(3) 0.024(2) 0.006(2) -0.0016(19) -0.005(2)
C4 0.044(4) 0.032(3) 0.039(3) -0.005(3) 0.003(3) -0.006(3)
O5 0.030(2) 0.035(2) 0.025(2) 0.0019(17) 0.0001(17) -0.0035(17)
N5 0.038(3) 0.040(3) 0.034(3) 0.007(2) 0.009(2) -0.006(2)
C5 0.036(3) 0.037(3) 0.024(3) -0.002(3) -0.002(2) -0.006(3)
O6 0.055(3) 0.040(2) 0.042(2) 0.011(2) 0.004(2) -0.008(2)
N6 0.028(3) 0.038(3) 0.027(2) 0.002(2) -0.0003(19) -0.001(2)
C6 0.030(3) 0.024(3) 0.029(3) 0.001(3) 0.008(2) -0.002(2)
O7 0.042(2) 0.040(2) 0.037(2) 0.014(2) 0.0032(18) -0.0040(19)
C7 0.026(3) 0.026(3) 0.026(3) 0.001(2) 0.005(2) -0.003(2)
O8 0.035(2) 0.055(3) 0.028(2) 0.007(2) -0.0006(18) -0.002(2)
C8 0.024(3) 0.027(3) 0.032(3) 0.001(3) 0.002(3) 0.000(2)
C9 0.025(3) 0.028(3) 0.039(3) -0.001(3) 0.003(3) -0.002(2)
C10 0.028(3) 0.036(3) 0.047(4) 0.004(3) -0.002(3) -0.003(3)
C11 0.029(3) 0.032(3) 0.051(4) 0.000(3) 0.012(3) -0.001(3)
C12 0.030(3) 0.024(3) 0.028(3) 0.006(2) 0.001(2) 0.002(2)
C13 0.036(3) 0.025(3) 0.027(3) -0.003(2) 0.006(2) 0.002(2)
C14 0.025(3) 0.030(3) 0.032(3) -0.003(3) 0.008(2) 0.004(2)
C15 0.029(3) 0.026(3) 0.033(3) 0.004(3) 0.007(2) 0.001(2)
C16 0.024(3) 0.024(3) 0.026(3) 0.005(2) 0.002(2) 0.003(2)
C17 0.025(3) 0.030(3) 0.027(3) 0.004(2) 0.009(2) 0.007(2)
C18 0.026(3) 0.032(3) 0.030(3) -0.001(2) 0.007(2) 0.000(2)
C19 0.036(3) 0.039(3) 0.038(3) -0.009(3) 0.011(3) -0.004(3)
C20 0.042(4) 0.040(3) 0.031(3) -0.004(3) 0.007(3) -0.009(3)
C21 0.030(3) 0.028(3) 0.021(3) -0.001(2) 0.003(3) -0.002(2)
C22 0.027(3) 0.031(3) 0.027(3) 0.002(3) 0.005(2) -0.001(2)
C23 0.039(3) 0.032(3) 0.024(3) 0.005(3) 0.004(3) -0.001(3)
C24 0.037(3) 0.040(4) 0.041(4) -0.002(3) 0.002(3) -0.008(3)
C25 0.033(3) 0.033(3) 0.039(3) 0.008(3) 0.007(3) -0.002(3)
C26 0.026(3) 0.033(3) 0.031(3) 0.001(3) 0.005(2) 0.003(3)
C27 0.022(3) 0.033(3) 0.032(3) -0.002(3) 0.005(2) -0.001(2)
C28 0.024(3) 0.038(4) 0.036(3) 0.004(3) 0.003(3) 0.003(3)
C29 0.039(4) 0.038(4) 0.040(3) 0.009(3) 0.001(3) -0.002(3)
C30 0.039(4) 0.041(4) 0.049(4) 0.001(3) 0.001(3) 0.004(3)
C31 0.055(4) 0.047(4) 0.050(4) -0.003(3) 0.022(3) -0.006(3)
C32 0.063(5) 0.070(5) 0.044(4) -0.003(4) 0.019(4) -0.008(4)
C33 0.033(3) 0.045(4) 0.044(4) 0.009(3) 0.002(3) 0.000(3)
C34 0.044(4) 0.060(4) 0.050(4) 0.001(3) -0.006(3) -0.009(3)
C35 0.034(3) 0.041(4) 0.044(3) 0.012(3) 0.004(3) 0.000(3)
C36 0.083(6) 0.044(4) 0.070(5) 0.007(4) 0.020(4) 0.008(4)
C37 0.030(3) 0.044(4) 0.043(3) 0.004(3) 0.004(3) -0.001(3)
C38 0.035(4) 0.054(4) 0.049(4) -0.003(3) -0.004(3) -0.001(3)
C39 0.038(4) 0.040(3) 0.041(3) -0.003(3) 0.000(3) -0.004(3)
C40 0.045(4) 0.046(4) 0.037(3) 0.004(3) -0.001(3) 0.009(3)

loop_
_atom_type_symbol
_atom_type_description
_atom_type_scat_dispersion_real
_atom_type_scat_dispersion_imag
_atom_type_scat_source
C C 0.0033 0.0016 'International Tables Vol C Tables 4.2.6.8 and 6.1.1.4'
H H 0.0000 0.0000 'International Tables Vol C Tables 4.2.6.8 and 6.1.1.4'
N N 0.0061 0.0033 'International Tables Vol C Tables 4.2.6.8 and 6.1.1.4'
O O 0.0106 0.0060 'International Tables Vol C Tables 4.2.6.8 and 6.1.1.4'

loop_
_geom_angle_atom_site_label_1
_geom_angle_atom_site_label_2
_geom_angle_atom_site_label_3
_geom_angle
C3 O1 H1 109.5
C6 N1 H1A 117.3
C8 N1 H1A 117.3
C8 N1 C6 125.4(4)
O2 C1 C2 117.8(5)
O3 C1 O2 122.8(5)
O3 C1 C2 119.5(5)
C8 N2 H2 119.4
C8 N2 C9 121.2(4)
C9 N2 H2 119.4
C3 C2 C1 122.0(5)
C3 C2 C7 120.4(5)
C7 C2 C1 117.6(5)
C18 N3 H3 117.4
C21 N3 H3 117.4
C21 N3 C18 125.1(4)
O1 C3 C2 122.5(5)
O1 C3 C4 118.9(5)
C2 C3 C4 118.5(5)
C21 N4 H4 117.8
C21 N4 C22 124.3(4)
C22 N4 H4 117.8
C3 C4 H4A 119.7
C5 C4 C3 120.7(5)
C5 C4 H4A 119.7
C29 N5 H5A 106.6
C29 N5 C31 112.2(5)
C29 N5 C33 113.2(5)
C31 N5 H5A 106.6
C33 N5 H5A 106.6
C33 N5 C31 111.0(5)
C4 C5 H5 119.2
C4 C5 C6 121.6(5)
C6 C5 H5 119.2
C25 O6 H6 109.5
C35 N6 H6A 106.6
C37 N6 H6A 106.6
C37 N6 C35 114.2(4)
C37 N6 C39 111.7(4)
C39 N6 H6A 106.6
C39 N6 C35 110.7(4)
N1 C6 C5 117.8(4)
C7 C6 N1 124.4(5)
C7 C6 C5 117.7(5)
C2 C7 H7 119.5
C6 C7 C2 121.1(5)
C6 C7 H7 119.5
N2 C8 N1 113.4(5)
O4 C8 N1 123.8(5)
O4 C8 N2 122.8(5)
N2 C9 C10 105.9(4)
N2 C9 C11 110.2(4)
N2 C9 C12 111.0(4)
C10 C9 C11 109.6(5)
C10 C9 C12 107.7(4)
C12 C9 C11 112.3(4)
C9 C10 H10A 109.5
C9 C10 H10B 109.5
C9 C10 H10C 109.5
H10A C10 H10B 109.5
H10A C10 H10C 109.5
H10B C10 H10C 109.5
C9 C11 H11A 109.5
C9 C11 H11B 109.5
C9 C11 H11C 109.5
H11A C11 H11B 109.5
H11A C11 H11C 109.5
H11B C11 H11C 109.5
C13 C12 C9 120.7(5)
C17 C12 C9 121.5(5)
C17 C12 C13 117.6(5)
C12 C13 H13 120.1
C14 C13 C12 119.7(5)
C14 C13 H13 120.1
C13 C14 H14 119.2
C15 C14 C13 121.5(5)
C15 C14 H14 119.2
C14 C15 H15 119.9
C14 C15 C16 120.2(5)
C16 C15 H15 119.9
C15 C16 C18 121.5(5)
C17 C16 C15 118.0(5)
C17 C16 C18 120.4(5)
C12 C17 H17 118.5
C16 C17 C12 122.9(5)
C16 C17 H17 118.5
N3 C18 C16 111.4(4)
N3 C18 C19 110.8(4)
N3 C18 C20 105.2(4)
C16 C18 C20 108.3(4)
C19 C18 C16 111.5(4)
C19 C18 C20 109.4(5)
C18 C19 H19A 109.5
C18 C19 H19B 109.5
C18 C19 H19C 109.5
H19A C19 H19B 109.5
H19A C19 H19C 109.5
H19B C19 H19C 109.5
C18 C20 H20A 109.5
C18 C20 H20B 109.5
C18 C20 H20C 109.5
H20A C20 H20B 109.5
H20A C20 H20C 109.5
H20B C20 H20C 109.5
N3 C21 N4 113.2(4)
O5 C21 N3 123.5(5)
O5 C21 N4 123.2(5)
C23 C22 N4 117.6(4)
C27 C22 N4 124.1(5)
C27 C22 C23 118.3(5)
C22 C23 H23 119.4
C24 C23 C22 121.2(5)
C24 C23 H23 119.4
C23 C24 H24 120.5
C23 C24 C25 119.1(5)
C25 C24 H24 120.5
O6 C25 C24 118.5(5)
O6 C25 C26 121.4(5)
C26 C25 C24 120.1(5)
C25 C26 C27 119.3(5)
C25 C26 C28 121.2(5)
C27 C26 C28 119.5(5)
C22 C27 C26 121.9(5)
C22 C27 H27 119.1
C26 C27 H27 119.1
O7 C28 C26 116.8(5)
O8 C28 O7 123.5(5)
O8 C28 C26 119.7(5)
N5 C29 H29A 109.0
N5 C29 H29B 109.0
N5 C29 C30 113.0(5)
H29A C29 H29B 107.8
C30 C29 H29A 109.0
C30 C29 H29B 109.0
C29 C30 H30A 109.5
C29 C30 H30B 109.5
C29 C30 H30C 109.5
H30A C30 H30B 109.5
H30A C30 H30C 109.5
H30B C30 H30C 109.5
N5 C31 H31A 109.0
N5 C31 H31B 109.0
H31A C31 H31B 107.8
C32 C31 N5 112.8(5)
C32 C31 H31A 109.0
C32 C31 H31B 109.0
C31 C32 H32A 109.5
C31 C32 H32B 109.5
C31 C32 H32C 109.5
H32A C32 H32B 109.5
H32A C32 H32C 109.5
H32B C32 H32C 109.5
N5 C33 H33A 108.6
N5 C33 H33B 108.6
N5 C33 C34 114.8(5)
H33A C33 H33B 107.5
C34 C33 H33A 108.6
C34 C33 H33B 108.6
C33 C34 H34A 109.5
C33 C34 H34B 109.5
C33 C34 H34C 109.5
H34A C34 H34B 109.5
H34A C34 H34C 109.5
H34B C34 H34C 109.5
N6 C35 H35A 108.7
N6 C35 H35B 108.7
H35A C35 H35B 107.6
C36 C35 N6 114.2(5)
C36 C35 H35A 108.7
C36 C35 H35B 108.7
C35 C36 H36A 109.5
C35 C36 H36B 109.5
C35 C36 H36C 109.5
H36A C36 H36B 109.5
H36A C36 H36C 109.5
H36B C36 H36C 109.5
N6 C37 H37A 108.7
N6 C37 H37B 108.7
N6 C37 C38 114.1(5)
H37A C37 H37B 107.6
C38 C37 H37A 108.7
C38 C37 H37B 108.7
C37 C38 H38A 109.5
C37 C38 H38B 109.5
C37 C38 H38C 109.5
H38A C38 H38B 109.5
H38A C38 H38C 109.5
H38B C38 H38C 109.5
N6 C39 H39A 109.1
N6 C39 H39B 109.1
N6 C39 C40 112.6(5)
H39A C39 H39B 107.8
C40 C39 H39A 109.1
C40 C39 H39B 109.1
C39 C40 H40A 109.5
C39 C40 H40B 109.5
C39 C40 H40C 109.5
H40A C40 H40B 109.5
H40A C40 H40C 109.5
H40B C40 H40C 109.5
O9 C41 H41A 109.8
O9 C41 H41B 109.8
O9 C41 C42 109.5(14)
H41A C41 H41B 108.2
C42 C41 H41A 109.8
C42 C41 H41B 109.8
C41 C42 H42A 113.6
C41 C42 H42B 113.6
H42A C42 H42B 110.8
C43 C42 C41 90.4(17)
C43 C42 H42A 113.6
C43 C42 H42B 113.6
C42 C43 H43A 109.5
C42 C43 H43B 109.5
C42 C43 H43C 109.5
H43A C43 H43B 109.5
H43A C43 H43C 109.5
H43B C43 H43C 109.5
O9 C44 H44A 111.5
O9 C44 H44B 111.5
H44A C44 H44B 109.3
C45 C44 O9 102(2)
C45 C44 H44A 111.5
C45 C44 H44B 111.5
C44 C45 H45A 109.3
C44 C45 H45B 109.3
H45A C45 H45B 108.0
C46 C45 C44 112(3)
C46 C45 H45A 109.3
C46 C45 H45B 109.3
C45 C46 H46A 109.5
C45 C46 H46B 109.5
C45 C46 H46C 109.5
H46A C46 H46B 109.5
H46A C46 H46C 109.5
H46B C46 H46C 109.5
O9 C47 H47A 107.6
O9 C47 H47B 107.6
H47A C47 H47B 107.0
C48 C47 O9 119(4)
C48 C47 H47A 107.6
C48 C47 H47B 107.6
C47 C48 H48A 114.6
C47 C48 H48B 114.6
H48A C48 H48B 111.7
C49 C48 C47 84(4)
C49 C48 H48A 114.6
C49 C48 H48B 114.6
C48 C49 H49A 109.5
C48 C49 H49B 109.5
C48 C49 H49C 109.5
H49A C49 H49B 109.5
H49A C49 H49C 109.5
H49B C49 H49C 109.5

loop_
_geom_bond_atom_site_label_1
_geom_bond_atom_site_label_2
_geom_bond_distance
O1 H1 0.8400
O1 C3 1.356(7)
N1 H1A 0.8800
N1 C6 1.404(7)
N1 C8 1.379(7)
C1 O2 1.264(7)
C1 C2 1.497(7)
C1 O3 1.255(7)
N2 H2 0.8800
N2 C8 1.362(7)
N2 C9 1.469(7)
C2 C3 1.384(8)
C2 C7 1.402(8)
N3 H3 0.8800
N3 C18 1.463(7)
N3 C21 1.349(7)
C3 C4 1.399(8)
O4 C8 1.221(6)
N4 H4 0.8800
N4 C21 1.367(7)
N4 C22 1.412(7)
C4 H4A 0.9500
C4 C5 1.363(8)
O5 C21 1.229(6)
N5 H5A 1.0000
N5 C29 1.492(8)
N5 C31 1.510(8)
N5 C33 1.508(7)
C5 H5 0.9500
C5 C6 1.405(8)
O6 H6 0.8400
O6 C25 1.366(7)
N6 H6A 1.0000
N6 C35 1.500(7)
N6 C37 1.476(7)
N6 C39 1.495(8)
C6 C7 1.378(7)
O7 C28 1.276(7)
C7 H7 0.9500
O8 C28 1.244(7)
O9 C41 1.351(17)
O9 C44 1.54(3)
O9 C47 1.70(5)
C9 C10 1.514(8)
C9 C11 1.529(8)
C9 C12 1.526(7)
C10 H10A 0.9800
C10 H10B 0.9800
C10 H10C 0.9800
C11 H11A 0.9800
C11 H11B 0.9800
C11 H11C 0.9800
C12 C13 1.403(8)
C12 C17 1.392(7)
C13 H13 0.9500
C13 C14 1.376(8)
C14 H14 0.9500
C14 C15 1.373(8)
C15 H15 0.9500
C15 C16 1.394(7)
C16 C17 1.380(7)
C16 C18 1.535(7)
C17 H17 0.9500
C18 C19 1.529(8)
C18 C20 1.545(8)
C19 H19A 0.9800
C19 H19B 0.9800
C19 H19C 0.9800
C20 H20A 0.9800
C20 H20B 0.9800
C20 H20C 0.9800
C22 C23 1.400(8)
C22 C27 1.372(7)
C23 H23 0.9500
C23 C24 1.392(8)
C24 H24 0.9500
C24 C25 1.399(8)
C25 C26 1.389(8)
C26 C27 1.392(8)
C26 C28 1.486(8)
C27 H27 0.9500
C29 H29A 0.9900
C29 H29B 0.9900
C29 C30 1.500(9)
C30 H30A 0.9800
C30 H30B 0.9800
C30 H30C 0.9800
C31 H31A 0.9900
C31 H31B 0.9900
C31 C32 1.495(9)
C32 H32A 0.9800
C32 H32B 0.9800
C32 H32C 0.9800
C33 H33A 0.9900
C33 H33B 0.9900
C33 C34 1.508(9)
C34 H34A 0.9800
C34 H34B 0.9800
C34 H34C 0.9800
C35 H35A 0.9900
C35 H35B 0.9900
C35 C36 1.481(9)
C36 H36A 0.9800
C36 H36B 0.9800
C36 H36C 0.9800
C37 H37A 0.9900
C37 H37B 0.9900
C37 C38 1.513(8)
C38 H38A 0.9800
C38 H38B 0.9800
C38 H38C 0.9800
C39 H39A 0.9900
C39 H39B 0.9900
C39 C40 1.509(9)
C40 H40A 0.9800
C40 H40B 0.9800
C40 H40C 0.9800
C41 H41A 0.9900
C41 H41B 0.9900
C41 C42 1.61(2)
C42 H42A 0.9900
C42 H42B 0.9900
C42 C43 1.61(2)
C43 H43A 0.9800
C43 H43B 0.9800
C43 H43C 0.9800
C44 H44A 0.9900
C44 H44B 0.9900
C44 C45 1.52(2)
C45 H45A 0.9900
C45 H45B 0.9900
C45 C46 1.44(2)
C46 H46A 0.9800
C46 H46B 0.9800
C46 H46C 0.9800
C47 H47A 0.9900
C47 H47B 0.9900
C47 C48 1.51(3)
C48 H48A 0.9900
C48 H48B 0.9900
C48 C49 1.49(3)
C49 H49A 0.9800
C49 H49B 0.9800
C49 H49C 0.9800

loop_
_geom_hbond_atom_site_label_D
_geom_hbond_atom_site_label_H
_geom_hbond_atom_site_label_A
_geom_hbond_distance_DH
_geom_hbond_distance_HA
_geom_hbond_distance_DA
_geom_hbond_angle_DHA
_geom_hbond_site_symmetry_A
O1 H1 O2 0.84 1.84 2.577(5) 145.3 .
N1 H1A O8 0.88 1.97 2.811(6) 159.6 2_645
N4 H4 O3 0.88 2.20 2.832(5) 128.5 2_756
N5 H5A O3 1.00 1.75 2.700(6) 156.1 .
O6 H6 O7 0.84 1.76 2.505(5) 146.8 .
N6 H6A O5 1.00 1.78 2.775(5) 172.0 .
C7 H7 O4 0.95 2.16 2.799(7) 123.3 .

loop_
_geom_torsion_atom_site_label_1
_geom_torsion_atom_site_label_2
_geom_torsion_atom_site_label_3
_geom_torsion_atom_site_label_4
_geom_torsion
O1 C3 C4 C5 178.4(5)
N1 C6 C7 C2 -175.9(5)
C1 C2 C3 O1 3.1(8)
C1 C2 C3 C4 -179.3(5)
C1 C2 C7 C6 177.7(4)
O2 C1 C2 C3 0.2(7)
O2 C1 C2 C7 -178.4(5)
N2 C9 C12 C13 33.5(7)
N2 C9 C12 C17 -150.7(5)
C2 C3 C4 C5 0.7(8)
O3 C1 C2 C3 -178.9(5)
O3 C1 C2 C7 2.5(7)
C3 C2 C7 C6 -1.0(8)
C3 C4 C5 C6 0.9(9)
N4 C22 C23 C24 -176.6(5)
N4 C22 C27 C26 177.0(5)
C4 C5 C6 N1 176.0(5)
C4 C5 C6 C7 -2.5(8)
C5 C6 C7 C2 2.5(7)
O6 C25 C26 C27 -177.5(5)
O6 C25 C26 C28 2.5(8)
C6 N1 C8 N2 168.3(5)
C6 N1 C8 O4 -11.3(8)
C7 C2 C3 O1 -178.3(5)
C7 C2 C3 C4 -0.7(8)
C8 N1 C6 C5 -175.5(5)
C8 N1 C6 C7 2.9(8)
C8 N2 C9 C10 177.8(5)
C8 N2 C9 C11 -63.8(6)
C8 N2 C9 C12 61.2(6)
O9 C41 C42 C43 112.0(17)
O9 C44 C45 C46 172(3)
O9 C47 C48 C49 133(5)
C9 N2 C8 N1 172.3(4)
C9 N2 C8 O4 -8.1(8)
C9 C12 C13 C14 175.7(5)
C9 C12 C17 C16 -174.6(5)
C10 C9 C12 C13 -82.0(6)
C10 C9 C12 C17 93.8(6)
C11 C9 C12 C13 157.3(5)
C11 C9 C12 C17 -26.9(7)
C12 C13 C14 C15 -0.4(8)
C13 C12 C17 C16 1.3(7)
C13 C14 C15 C16 0.0(8)
C14 C15 C16 C17 1.0(7)
C14 C15 C16 C18 176.5(5)
C15 C16 C17 C12 -1.7(7)
C15 C16 C18 N3 13.2(6)
C15 C16 C18 C19 137.6(5)
C15 C16 C18 C20 -102.0(5)
C17 C12 C13 C14 -0.2(7)
C17 C16 C18 N3 -171.5(4)
C17 C16 C18 C19 -47.1(6)
C17 C16 C18 C20 73.3(6)
C18 N3 C21 N4 177.9(4)
C18 N3 C21 O5 -3.3(8)
C18 C16 C17 C12 -177.2(5)
C21 N3 C18 C16 68.2(6)
C21 N3 C18 C19 -56.6(7)
C21 N3 C18 C20 -174.7(5)
C21 N4 C22 C23 139.8(5)
C21 N4 C22 C27 -40.8(8)
C22 N4 C21 N3 -165.4(5)
C22 N4 C21 O5 15.8(8)
C22 C23 C24 C25 -1.0(9)
C23 C22 C27 C26 -3.6(8)
C23 C24 C25 O6 177.9(5)
C23 C24 C25 C26 -2.5(9)
C24 C25 C26 C27 2.9(8)
C24 C25 C26 C28 -177.1(5)
C25 C26 C27 C22 0.2(8)
C25 C26 C28 O7 -7.7(8)
C25 C26 C28 O8 172.1(5)
C27 C22 C23 C24 4.0(8)
C27 C26 C28 O7 172.3(5)
C27 C26 C28 O8 -7.9(8)
C28 C26 C27 C22 -179.8(5)
C29 N5 C31 C32 -72.7(7)
C29 N5 C33 C34 -67.6(7)
C31 N5 C29 C30 170.6(5)
C31 N5 C33 C34 59.7(7)
C33 N5 C29 C30 -62.8(6)
C33 N5 C31 C32 159.5(6)
C35 N6 C37 C38 66.6(7)
C35 N6 C39 C40 74.3(6)
C37 N6 C35 C36 61.4(7)
C37 N6 C39 C40 -157.2(5)
C39 N6 C35 C36 -171.5(6)
C39 N6 C37 C38 -60.0(7)
C41 O9 C44 C45 -66(3)
C41 O9 C47 C48 -85(5)
C44 O9 C41 C42 54(3)
C44 O9 C47 C48 -105(8)
C47 O9 C41 C42 35(3)
C47 O9 C44 C45 78(5)
